data_7013729
loop_
_publ_author_name
'Kirin, Srecko I.'
'Happel, Christoph M.'
'Hrubanova, Silvia'
'Weyhermuller, Thomas'
'Klein, Christoph'
'Metzler-Nolte, Nils'

_publ_section_title
;
 Synthesis, structure and comparison of the DNA cleavage ability of
 metal complexes M(II)L with the
 N-(2-ethoxyethanol)-bis(2-picolyl)amine ligand L (M = Co, Ni, Cu and
 Zn).
;
_journal_issue 8
_journal_name_full 'Dalton transactions (Cambridge, England : 2003)'
_journal_page_first 1201
_journal_page_last 1207
_journal_paper_doi 10.1039/b313634e
_journal_year 2004
_chemical_formula_moiety '[C16 H21 N4 Ni O5]+, (N O3)-'
_chemical_formula_sum 'C16 H21 N5 Ni O8'
_chemical_formula_weight 470.09
_chemical_name_systematic
;
?
;
_space_group_IT_number 144
_symmetry_cell_setting trigonal
_symmetry_Int_Tables_number 144
_symmetry_space_group_name_Hall 'P 31'
_symmetry_space_group_name_H-M 'P 31'
_atom_sites_solution_hydrogens geom
_atom_sites_solution_primary direct
_atom_sites_solution_secondary difmap
_audit_creation_method SHELXL-97
_cell_angle_alpha 90.00
_cell_angle_beta 90.00
_cell_angle_gamma 120.00
_cell_formula_units_Z 3
_cell_length_a 9.0763(3)
_cell_length_b 9.0763(3)
_cell_length_c 20.7667(6)
_cell_measurement_temperature 100(2)
_cell_volume 1481.55(8)
_computing_cell_refinement 'Nonius Collect Software'
_computing_data_collection 'Nonius Collect Software'
_computing_data_reduction 'Nonius Collect Software'
_computing_structure_refinement 'SHELXL-97 (Sheldrick, 1997)'
_computing_structure_solution 'SHELXS-97 (Sheldrick, 1990)'
_diffrn_ambient_temperature 100(2)
_diffrn_measured_fraction_theta_full 0.995
_diffrn_measured_fraction_theta_max 0.995
_diffrn_measurement_device_type 'Nonius Kappa-CCD'
_diffrn_measurement_method '539 images at 1.0 deg. in \w, 10 sec./frame'
_diffrn_radiation_monochromator graphite
_diffrn_radiation_source 'rotating anode'
_diffrn_radiation_type MoK\a
_diffrn_radiation_wavelength 0.71073
_diffrn_reflns_av_R_equivalents 0.0280
_diffrn_reflns_av_sigmaI/netI 0.0317
_diffrn_reflns_limit_h_max 13
_diffrn_reflns_limit_h_min -6
_diffrn_reflns_limit_k_max 6
_diffrn_reflns_limit_k_min -13
_diffrn_reflns_limit_l_max 30
_diffrn_reflns_limit_l_min -17
_diffrn_reflns_number 19817
_diffrn_reflns_theta_full 30.96
_diffrn_reflns_theta_max 30.96
_diffrn_reflns_theta_min 3.92
_exptl_absorpt_coefficient_mu 1.038
_exptl_absorpt_correction_T_max 0.7206
_exptl_absorpt_correction_T_min 0.6887
_exptl_absorpt_correction_type gaussian
_exptl_crystal_colour blue
_exptl_crystal_density_diffrn 1.581
_exptl_crystal_density_method 'not measured'
_exptl_crystal_description 'transparent block'
_exptl_crystal_F_000 732
_exptl_crystal_size_max 0.38
_exptl_crystal_size_mid 0.30
_exptl_crystal_size_min 0.30
_refine_diff_density_max 0.302
_refine_diff_density_min -0.255
_refine_diff_density_rms 0.042
_refine_ls_abs_structure_details 'Flack H D (1983), Acta Cryst. A39, 876-881'
_refine_ls_abs_structure_Flack 0.017(7)
_refine_ls_extinction_method none
_refine_ls_goodness_of_fit_ref 1.032
_refine_ls_hydrogen_treatment mixed
_refine_ls_matrix_type full
_refine_ls_number_parameters 274
_refine_ls_number_reflns 4648
_refine_ls_number_restraints 1
_refine_ls_restrained_S_all 1.032
_refine_ls_R_factor_all 0.0219
_refine_ls_R_factor_gt 0.0211
_refine_ls_shift/su_max 0.001
_refine_ls_shift/su_mean 0.000
_refine_ls_structure_factor_coef Fsqd
_refine_ls_weighting_details 'w=1/[\s^2^(Fo^2^)+(0.0181P)^2^+0.3666P] where P=(Fo^2^+2Fc^2^)/3'
_refine_ls_weighting_scheme calc
_refine_ls_wR_factor_gt 0.0505
_refine_ls_wR_factor_ref 0.0510
_reflns_number_gt 4561
_reflns_number_total 4648
_reflns_threshold_expression >2sigma(I)
_cod_data_source_file b313634e.txt
_cod_data_source_block 1Ni(ST4465)
_cod_depositor_comments
;
The following automatic conversions were performed:
'_symmetry_cell_setting' value 'Trigonal' changed to 'trigonal' according
to '/home/saulius/struct/CIF-dictionaries/cif_core.dic' dictionary named
'cif_core.dic' version 2.4.1 from
2010-06-29.

'_exptl_absorpt_correction_type' value 'Gaussian' changed to
'gaussian' according to
'/home/saulius/struct/CIF-dictionaries/cif_core.dic' dictionary named
'cif_core.dic' version 2.4.1 from 2010-06-29.

Automatic conversion script
Id: cif_fix_enum 1527 2010-12-29 10:47:43Z saulius 

The following automatic conversions were performed:

'_refine_ls_weighting_scheme' value 'calc
w=1/[\s^2^(Fo^2^)+(0.0181P)^2^+0.3666P] where P=(Fo^2^+2Fc^2^)/3' was
changed to 'calc'. New tag '_refine_ls_weighting_details' was
created. The value of the new tag was set to
'w=1/[\s^2^(Fo^2^)+(0.0181P)^2^+0.3666P] where P=(Fo^2^+2Fc^2^)/3'.

Automatic conversion script
Id: cif_fix_values 3143 2015-03-26 13:38:13Z robertas 
;
_cod_original_sg_symbol_H-M P3(1)
_cod_database_code 7013729

loop_
_symmetry_equiv_pos_as_xyz
'x, y, z'
'-y, x-y, z+1/3'
'-x+y, -x, z+2/3'

loop_
_atom_site_label
_atom_site_type_symbol
_atom_site_fract_x
_atom_site_fract_y
_atom_site_fract_z
_atom_site_U_iso_or_equiv
_atom_site_adp_type
_atom_site_occupancy
_atom_site_calc_flag
_atom_site_refinement_flags
_atom_site_disorder_assembly
_atom_site_disorder_group
Ni1 Ni 0.08578(2) 0.54990(2) 0.392110(8) 0.01231(4) Uani 1 d . . .
N1 N 0.16871(17) 0.39207(16) 0.42914(6) 0.0169(2) Uani 1 d . . .
C2 C 0.0748(2) 0.2301(2) 0.44831(8) 0.0225(3) Uani 1 d . . .
H2 H -0.0457 0.1779 0.4471 0.027 Uiso 1 calc R . .
C3 C 0.1475(3) 0.1358(2) 0.46993(8) 0.0291(4) Uani 1 d . . .
H3 H 0.0782 0.0211 0.4834 0.035 Uiso 1 calc R . .
C4 C 0.3224(3) 0.2124(2) 0.47137(9) 0.0311(4) Uani 1 d . . .
H4 H 0.3752 0.1509 0.4861 0.037 Uiso 1 calc R . .
C5 C 0.4215(2) 0.3805(2) 0.45108(8) 0.0269(3) Uani 1 d . . .
H5 H 0.5421 0.4346 0.4512 0.032 Uiso 1 calc R . .
C6 C 0.3401(2) 0.4673(2) 0.43065(7) 0.0190(3) Uani 1 d . . .
C7 C 0.43609(19) 0.6524(2) 0.41049(8) 0.0206(3) Uani 1 d . . .
H7A H 0.4544 0.7260 0.4483 0.025 Uiso 1 calc R . .
H7B H 0.5487 0.6810 0.3929 0.025 Uiso 1 calc R . .
N8 N 0.33683(16) 0.68212(16) 0.36112(6) 0.0156(2) Uani 1 d . . .
C9 C 0.38582(19) 0.86304(18) 0.35449(7) 0.0189(3) Uani 1 d . . .
H9A H 0.4764 0.9174 0.3216 0.023 Uiso 1 calc R . .
H9B H 0.4320 0.9221 0.3960 0.023 Uiso 1 calc R . .
C10 C 0.23579(19) 0.88194(18) 0.33512(7) 0.0178(3) Uani 1 d . . .
C11 C 0.2577(2) 1.0291(2) 0.30503(9) 0.0276(3) Uani 1 d . . .
H11 H 0.3679 1.1178 0.2933 0.033 Uiso 1 calc R . .
C12 C 0.1154(3) 1.0430(2) 0.29259(9) 0.0327(4) Uani 1 d . . .
H12 H 0.1271 1.1422 0.2724 0.039 Uiso 1 calc R . .
C13 C -0.0435(3) 0.9124(2) 0.30966(9) 0.0296(4) Uani 1 d . . .
H13 H -0.1424 0.9204 0.3017 0.035 Uiso 1 calc R . .
C14 C -0.0557(2) 0.7690(2) 0.33871(7) 0.0220(3) Uani 1 d . . .
H14 H -0.1649 0.6781 0.3501 0.026 Uiso 1 calc R . .
N15 N 0.08179(16) 0.75440(16) 0.35125(6) 0.0169(2) Uani 1 d . . .
C16 C 0.3463(2) 0.6053(2) 0.29865(7) 0.0215(3) Uani 1 d . . .
H16A H 0.3673 0.5101 0.3074 0.026 Uiso 1 calc R . .
H16B H 0.4431 0.6918 0.2731 0.026 Uiso 1 calc R . .
C17 C 0.1845(2) 0.5402(2) 0.26002(7) 0.0232(3) Uani 1 d . . .
H17A H 0.1688 0.6356 0.2458 0.028 Uiso 1 calc R . .
H17B H 0.1875 0.4773 0.2215 0.028 Uiso 1 calc R . .
O18 O 0.04994(14) 0.42931(14) 0.30269(5) 0.0201(2) Uani 1 d . . .
C19 C -0.1209(2) 0.3697(2) 0.28048(8) 0.0267(3) Uani 1 d . . .
H19A H -0.1481 0.2917 0.2434 0.032 Uiso 1 calc R . .
H19B H -0.1359 0.4663 0.2673 0.032 Uiso 1 calc R . .
C20 C -0.2322(2) 0.2781(2) 0.33701(9) 0.0282(4) Uani 1 d . . .
H20A H -0.3524 0.2413 0.3271 0.034 Uiso 1 calc R . .
H20B H -0.2238 0.1762 0.3476 0.034 Uiso 1 calc R . .
O21 O -0.17362(14) 0.39551(15) 0.39067(6) 0.0218(2) Uani 1 d . . .
H21 H -0.223(3) 0.345(3) 0.4287(11) 0.026 Uiso 1 d . . .
N30 N 0.01802(17) 0.68135(16) 0.51107(6) 0.0179(2) Uani 1 d . . .
O31 O 0.12380(14) 0.64609(15) 0.48358(5) 0.0198(2) Uani 1 d . . .
O32 O -0.09797(15) 0.68068(16) 0.47999(6) 0.0241(2) Uani 1 d . . .
O33 O 0.03649(17) 0.71479(17) 0.56941(6) 0.0290(3) Uani 1 d . . .
N40 N -0.34687(18) 0.14506(19) 0.52339(7) 0.0268(3) Uani 1 d . . .
O41 O -0.27686(19) 0.30026(17) 0.50872(7) 0.0344(3) Uani 1 d . . .
O42 O -0.3546(2) 0.04099(19) 0.48300(9) 0.0471(4) Uani 1 d . . .
O43 O -0.40516(19) 0.1025(2) 0.57862(7) 0.0444(4) Uani 1 d . . .

loop_
_atom_site_aniso_label
_atom_site_aniso_U_11
_atom_site_aniso_U_22
_atom_site_aniso_U_33
_atom_site_aniso_U_23
_atom_site_aniso_U_13
_atom_site_aniso_U_12
Ni1 0.01213(8) 0.01213(8) 0.01146(6) -0.00010(6) 0.00015(6) 0.00516(7)
N1 0.0214(6) 0.0176(6) 0.0140(5) -0.0018(4) -0.0003(4) 0.0113(5)
C2 0.0276(8) 0.0191(7) 0.0206(7) 0.0011(5) 0.0003(6) 0.0114(6)
C3 0.0426(10) 0.0223(8) 0.0279(8) 0.0024(6) -0.0045(7) 0.0203(8)
C4 0.0435(10) 0.0303(9) 0.0333(9) -0.0026(7) -0.0089(7) 0.0287(8)
C5 0.0299(8) 0.0309(8) 0.0290(8) -0.0062(6) -0.0081(6) 0.0220(7)
C6 0.0224(7) 0.0208(7) 0.0172(6) -0.0029(5) -0.0014(5) 0.0135(6)
C7 0.0159(6) 0.0214(7) 0.0253(7) -0.0006(6) -0.0022(5) 0.0098(6)
N8 0.0139(5) 0.0155(6) 0.0162(5) -0.0011(4) 0.0013(4) 0.0063(4)
C9 0.0143(6) 0.0127(6) 0.0251(7) -0.0002(5) 0.0006(5) 0.0033(5)
C10 0.0201(7) 0.0149(6) 0.0162(6) -0.0008(5) -0.0006(5) 0.0071(5)
C11 0.0284(8) 0.0168(7) 0.0308(8) 0.0049(6) -0.0034(6) 0.0063(6)
C12 0.0441(11) 0.0234(8) 0.0340(9) 0.0048(7) -0.0077(8) 0.0195(8)
C13 0.0343(9) 0.0327(9) 0.0305(8) 0.0026(7) -0.0068(7) 0.0233(8)
C14 0.0212(7) 0.0257(8) 0.0215(7) 0.0033(6) -0.0007(5) 0.0135(6)
N15 0.0183(6) 0.0177(6) 0.0151(5) 0.0013(4) 0.0000(4) 0.0092(5)
C16 0.0251(7) 0.0218(7) 0.0184(6) -0.0003(5) 0.0076(5) 0.0121(6)
C17 0.0331(8) 0.0200(7) 0.0125(6) -0.0005(5) 0.0039(5) 0.0103(6)
O18 0.0229(5) 0.0165(5) 0.0144(4) -0.0013(4) -0.0020(4) 0.0049(4)
C19 0.0275(8) 0.0210(7) 0.0216(7) -0.0036(6) -0.0109(6) 0.0046(6)
C20 0.0201(7) 0.0187(7) 0.0311(8) -0.0003(6) -0.0084(6) -0.0012(6)
O21 0.0159(5) 0.0191(5) 0.0229(5) 0.0034(4) 0.0001(4) 0.0032(4)
N30 0.0210(6) 0.0167(6) 0.0166(5) -0.0005(4) 0.0027(4) 0.0099(5)
O31 0.0202(5) 0.0269(6) 0.0162(4) -0.0048(4) 0.0006(4) 0.0147(5)
O32 0.0244(6) 0.0324(6) 0.0221(5) 0.0052(4) 0.0024(4) 0.0190(5)
O33 0.0338(7) 0.0418(7) 0.0175(5) -0.0101(5) -0.0008(5) 0.0235(6)
N40 0.0158(6) 0.0220(7) 0.0339(7) 0.0084(5) -0.0060(5) 0.0031(5)
O41 0.0417(8) 0.0225(6) 0.0371(7) 0.0125(5) 0.0161(6) 0.0145(6)
O42 0.0465(9) 0.0236(7) 0.0581(10) -0.0088(6) -0.0148(7) 0.0077(7)
O43 0.0327(7) 0.0413(8) 0.0398(8) 0.0241(7) 0.0019(6) 0.0038(6)

loop_
_atom_type_symbol
_atom_type_description
_atom_type_scat_dispersion_real
_atom_type_scat_dispersion_imag
_atom_type_scat_source
C C 0.0033 0.0016 'International Tables Vol C Tables 4.2.6.8 and 6.1.1.4'
H H 0.0000 0.0000 'International Tables Vol C Tables 4.2.6.8 and 6.1.1.4'
N N 0.0061 0.0033 'International Tables Vol C Tables 4.2.6.8 and 6.1.1.4'
O O 0.0106 0.0060 'International Tables Vol C Tables 4.2.6.8 and 6.1.1.4'
Ni Ni 0.3393 1.1124 'International Tables Vol C Tables 4.2.6.8 and 6.1.1.4'

loop_
_geom_angle_atom_site_label_1
_geom_angle_atom_site_label_2
_geom_angle_atom_site_label_3
_geom_angle
_geom_angle_site_symmetry_1
_geom_angle_site_symmetry_3
_geom_angle_publ_flag
O31 Ni1 O21 101.31(5) . . ?
O31 Ni1 N15 94.20(5) . . ?
O21 Ni1 N15 94.50(5) . . ?
O31 Ni1 N1 84.74(5) . . ?
O21 Ni1 N1 102.88(5) . . ?
N15 Ni1 N1 162.48(5) . . ?
O31 Ni1 N8 97.98(5) . . ?
O21 Ni1 N8 160.60(5) . . ?
N15 Ni1 N8 81.95(5) . . ?
N1 Ni1 N8 80.88(5) . . ?
O31 Ni1 O18 173.62(5) . . ?
O21 Ni1 O18 78.76(5) . . ?
N15 Ni1 O18 92.15(5) . . ?
N1 Ni1 O18 89.02(5) . . ?
N8 Ni1 O18 82.31(5) . . ?
C2 N1 C6 119.22(14) . . ?
C2 N1 Ni1 128.14(11) . . ?
C6 N1 Ni1 112.59(10) . . ?
N1 C2 C3 122.27(17) . . ?
C4 C3 C2 118.51(17) . . ?
C3 C4 C5 119.72(16) . . ?
C6 C5 C4 118.58(17) . . ?
N1 C6 C5 121.70(15) . . ?
N1 C6 C7 115.63(13) . . ?
C5 C6 C7 122.66(15) . . ?
N8 C7 C6 109.25(12) . . ?
C7 N8 C9 113.32(12) . . ?
C7 N8 C16 109.55(12) . . ?
C9 N8 C16 112.46(12) . . ?
C7 N8 Ni1 105.82(9) . . ?
C9 N8 Ni1 107.74(9) . . ?
C16 N8 Ni1 107.55(9) . . ?
N8 C9 C10 111.33(12) . . ?
N15 C10 C11 121.83(15) . . ?
N15 C10 C9 116.54(13) . . ?
C11 C10 C9 121.54(14) . . ?
C12 C11 C10 118.58(16) . . ?
C13 C12 C11 119.75(16) . . ?
C12 C13 C14 118.48(16) . . ?
N15 C14 C13 122.28(16) . . ?
C10 N15 C14 119.08(13) . . ?
C10 N15 Ni1 113.70(10) . . ?
C14 N15 Ni1 127.21(11) . . ?
N8 C16 C17 111.83(13) . . ?
O18 C17 C16 105.43(12) . . ?
C17 O18 C19 116.41(12) . . ?
C17 O18 Ni1 108.98(8) . . ?
C19 O18 Ni1 109.68(9) . . ?
O18 C19 C20 104.93(13) . . ?
O21 C20 C19 107.28(13) . . ?
C20 O21 Ni1 112.81(10) . . ?
O32 N30 O33 121.58(13) . . ?
O32 N30 O31 120.52(12) . . ?
O33 N30 O31 117.89(13) . . ?
N30 O31 Ni1 122.01(9) . . ?
O42 N40 O43 122.40(16) . . ?
O42 N40 O41 119.57(16) . . ?
O43 N40 O41 118.03(16) . . ?

loop_
_geom_bond_atom_site_label_1
_geom_bond_atom_site_label_2
_geom_bond_distance
_geom_bond_site_symmetry_2
_geom_bond_publ_flag
Ni1 O31 2.0465(11) . ?
Ni1 O21 2.0514(12) . ?
Ni1 N15 2.0576(12) . ?
Ni1 N1 2.0708(13) . ?
Ni1 N8 2.0765(12) . ?
Ni1 O18 2.0966(10) . ?
N1 C2 1.339(2) . ?
N1 C6 1.351(2) . ?
C2 C3 1.391(2) . ?
C3 C4 1.379(3) . ?
C4 C5 1.394(3) . ?
C5 C6 1.388(2) . ?
C6 C7 1.514(2) . ?
C7 N8 1.4762(19) . ?
N8 C9 1.4775(19) . ?
N8 C16 1.4955(19) . ?
C9 C10 1.510(2) . ?
C10 N15 1.3371(19) . ?
C10 C11 1.396(2) . ?
C11 C12 1.383(3) . ?
C12 C13 1.379(3) . ?
C13 C14 1.387(2) . ?
C14 N15 1.345(2) . ?
C16 C17 1.510(2) . ?
C17 O18 1.4355(19) . ?
O18 C19 1.439(2) . ?
C19 C20 1.500(3) . ?
C20 O21 1.447(2) . ?
N30 O32 1.2324(17) . ?
N30 O33 1.2398(16) . ?
N30 O31 1.2875(16) . ?
N40 O42 1.239(2) . ?
N40 O43 1.241(2) . ?
N40 O41 1.2594(18) . ?
